data_2104159
loop_
_publ_author_name
'Lozano-Casal, P.'
'Allan, D. R.'
'Parsons, S.'

_publ_section_title
;
 High-pressure structural study of <small>L</small>-\a-glutamine and
 the use of Hirshfeld surfaces and graph-set notation to investigate
 the hydrogen bonding present in the structure up to 4.9GPa
;
_journal_coeditor_code BM5054
_journal_issue 4
_journal_name_full 'Acta Crystallographica Section B'
_journal_page_first 466
_journal_page_last 475
_journal_paper_doi 10.1107/S010876810801793X
_journal_volume 64
_journal_year 2008
_chemical_formula_moiety ' C5 H10 N2 O3 '
_chemical_formula_sum 'C5 H10 N2 O3'
_chemical_formula_weight 146.15
_chemical_name_systematic
;
?
;
_space_group_IT_number 19
_symmetry_cell_setting orthorhombic
_symmetry_space_group_name_Hall 'P 2ac 2ab'
_symmetry_space_group_name_H-M 'P 21 21 21'
_atom_sites_solution_hydrogens geom
_atom_sites_solution_primary direct
_audit_creation_method CRYSTALS_ver_12-03-99
_cell_angle_alpha 90
_cell_angle_beta 90
_cell_angle_gamma 90
_cell_formula_units_Z 4
_cell_length_a 16.023(3)
_cell_length_b 7.7678(18)
_cell_length_c 5.1004(13)
_cell_measurement_reflns_used 348
_cell_measurement_temperature 293
_cell_measurement_theta_max 23.78
_cell_measurement_theta_min 2.54
_cell_volume 634.8(2)
_computing_cell_refinement
;
 SAINT (Siemens ,1995)
;
_computing_data_collection
;
 SMART (Siemens, 1993)
;
_computing_data_reduction
;
 SAINT (Siemens ,1995)
;
_computing_molecular_graphics
;
 CAMERON (Watkin et al 1996)
;
_computing_publication_material
;
 CRYSTALS (Watkin et al 2001)
;
_computing_structure_refinement
;
 CRYSTALS (Watkin et al 2001)
;
_computing_structure_solution
;
 SIR92 (Altomare et al, 1994)
;
_diffrn_ambient_temperature 293
_diffrn_measured_fraction_theta_full 0.668
_diffrn_measured_fraction_theta_max 0.572
_diffrn_measurement_device_type
;
Bruker SMART
;
_diffrn_measurement_method '\f & \w scans'
_diffrn_radiation_monochromator graphite
_diffrn_radiation_type 'Mo K\a'
_diffrn_radiation_wavelength 0.71073
_diffrn_reflns_av_R_equivalents 0.1842
_diffrn_reflns_limit_h_max 17
_diffrn_reflns_limit_h_min -17
_diffrn_reflns_limit_k_max 8
_diffrn_reflns_limit_k_min -8
_diffrn_reflns_limit_l_max 3
_diffrn_reflns_limit_l_min -3
_diffrn_reflns_number 337
_diffrn_reflns_theta_full 17.586
_diffrn_reflns_theta_max 23.215
_diffrn_reflns_theta_min 2.542
_diffrn_standards_decay_% 0.00
_diffrn_standards_interval_count 0
_diffrn_standards_interval_time 0
_diffrn_standards_number 0
_exptl_absorpt_coefficient_mu 0.126
_exptl_absorpt_correction_T_max 1.000
_exptl_absorpt_correction_T_min 0.407
_exptl_absorpt_correction_type multi-scan
_exptl_absorpt_process_details
;
 SORTAV (Blessing)
;
_exptl_crystal_colour ' colourless '
_exptl_crystal_density_diffrn 1.529
_exptl_crystal_description ' block '
_exptl_crystal_F_000 312.000
_refine_diff_density_max 0.57
_refine_diff_density_min -0.54
_refine_ls_extinction_method None
_refine_ls_goodness_of_fit_ref 1.0463
_refine_ls_hydrogen_treatment fixed
_refine_ls_matrix_type full
_refine_ls_number_parameters 41
_refine_ls_number_reflns 297
_refine_ls_R_factor_all 0.1548
_refine_ls_R_factor_gt 0.1045
_refine_ls_shift/su_max 0.000023
_refine_ls_structure_factor_coef Fsqd
_refine_ls_weighting_details
;
Method = SHELXL 97 (Sheldrick, 1997)
 W = q / [Sigma^2(F*)+(P(1)p)^2+P(2)p+P(4)+P(5)Sin(theta) ]
 0.106 4.74 0.00 0.00 0.00 0.333
;
_refine_ls_weighting_scheme calc
_refine_ls_wR_factor_all 0.2631
_refine_ls_wR_factor_gt 0.2355
_refine_ls_wR_factor_ref 0.2631
_reflns_number_gt 202
_reflns_number_total 326
_reflns_threshold_expression I>2.00u(I)
_cod_data_source_file bm5054.cif
_cod_data_source_block 0.0
_cod_depositor_comments
;
The following automatic conversions were performed:
'_symmetry_cell_setting' value 'Orthorhombic' changed to 'orthorhombic'
according to '/home/saulius/struct/CIF-dictionaries/cif_core.dic'
dictionary named 'cif_core.dic' version 2.4.1 from 2010-06-29.

Automatic conversion script
Id: cif_fix_enum 1527 2010-12-29 10:47:43Z saulius 

The following automatic conversions were performed:

'_symmetry_cell_setting' value 'Orthorhombic' changed to
'orthorhombic' according to
/home/saulius/struct/CIF-dictionaries/cif_core.dic dictionary named
'cif_core.dic' version 2.4.1 from 2010-06-29.

Automatic conversion script
Id: cif_fix_values 1715 2011-07-08 13:25:40Z adriana 
;
_cod_original_sg_symbol_H-M 'P 21 21 21 '
_cod_original_formula_sum ' C5 H10 N2 O3 '
_cod_database_code 2104159

loop_
_symmetry_equiv_pos_as_xyz
x,y,z
x+1/2,-y+1/2,-z
-x,y+1/2,-z+1/2
-x+1/2,-y,z+1/2

loop_
_atom_site_type_symbol
_atom_site_label
_atom_site_fract_x
_atom_site_fract_y
_atom_site_fract_z
_atom_site_U_iso_or_equiv
_atom_site_adp_type
_atom_site_occupancy
C C1 0.4931(8) 0.5873(19) 0.727(4) 0.022(5) Uiso 1.0000
C C2 0.4116(7) 0.6671(15) 0.623(4) 0.020(4) Uiso 1.0000
C C3 0.3433(8) 0.5274(16) 0.625(6) 0.027(5) Uiso 1.0000
C C4 0.3644(8) 0.3758(16) 0.443(6) 0.027(4) Uiso 1.0000
C C5 0.2986(8) 0.2318(17) 0.454(4) 0.025(5) Uiso 1.0000
N N1 0.4239(7) 0.7498(16) 0.363(4) 0.021(4) Uiso 1.0000
N N2 0.3051(8) 0.1165(17) 0.257(4) 0.035(4) Uiso 1.0000
O O1 0.5494(6) 0.5646(14) 0.560(4) 0.037(4) Uiso 1.0000
O O2 0.2416(6) 0.2346(13) 0.621(4) 0.033(3) Uiso 1.0000
O O3 0.4911(6) 0.5404(14) 0.963(4) 0.030(4) Uiso 1.0000
H H10 0.3929 0.7627 0.7414 0.0253 Uiso 1.0000
H H2 0.3364 0.4834 0.8075 0.0334 Uiso 1.0000
H H3 0.2894 0.5804 0.5650 0.0334 Uiso 1.0000
H H8 0.4194 0.3269 0.4969 0.0346 Uiso 1.0000
H H6 0.3678 0.4189 0.2590 0.0346 Uiso 1.0000
H H5 0.3529 0.1234 0.1321 0.0427 Uiso 1.0000
H H4 0.2620 0.0240 0.2366 0.0427 Uiso 1.0000
H H9 0.4688 0.8387 0.3764 0.0256 Uiso 1.0000
H H1 0.4403 0.6605 0.2319 0.0256 Uiso 1.0000
H H7 0.3706 0.8059 0.3064 0.0256 Uiso 1.0000

loop_
_atom_type_symbol
_atom_type_scat_dispersion_real
_atom_type_scat_dispersion_imag
_atom_type_scat_source
'C   ' 0.0033 0.0016 International_Tables_Vol_IV_Table_2.2B
'H   ' 0.0000 0.0000 International_Tables_Vol_IV_Table_2.2B
'N   ' 0.0061 0.0033 International_Tables_Vol_IV_Table_2.2B
'O   ' 0.0106 0.0060 International_Tables_Vol_IV_Table_2.2B

loop_
_geom_angle_atom_site_label_1
_geom_angle_atom_site_label_2
_geom_angle_atom_site_label_3
_geom_angle
_geom_angle_publ_flag
C2 C1 O1 115.7(14) yes
C2 C1 O3 115.0(15) yes
O1 C1 O3 128.9(15) yes
C1 C2 C3 108.5(11) yes
C1 C2 N1 111.6(13) yes
C3 C2 N1 113.7(16) yes
C1 C2 H10 110.227 no
C3 C2 H10 107.833 no
N1 C2 H10 104.835 no
C2 C3 C4 112.3(13) yes
C2 C3 H2 108.811 no
C4 C3 H2 108.993 no
C2 C3 H3 108.681 no
C4 C3 H3 108.736 no
H2 C3 H3 109.253 no
C3 C4 C5 112.5(12) yes
C3 C4 H8 108.557 no
C5 C4 H8 108.528 no
C3 C4 H6 108.781 no
C5 C4 H6 108.550 no
H8 C4 H6 109.934 no
C4 C5 N2 113.6(14) yes
C4 C5 O2 121.1(14) yes
N2 C5 O2 125.1(13) yes
C2 N1 H9 109.442 no
C2 N1 H1 109.414 no
H9 N1 H1 109.639 no
C2 N1 H7 109.431 no
H9 N1 H7 109.417 no
H1 N1 H7 109.484 no
C5 N2 H5 119.871 no
C5 N2 H4 119.858 no
H5 N2 H4 120.270 no

loop_
_geom_bond_atom_site_label_1
_geom_bond_atom_site_label_2
_geom_bond_distance
_geom_bond_publ_flag
C1 C2 1.539(9) yes
C1 O1 1.253(9) yes
C1 O3 1.258(9) yes
C2 C3 1.541(9) yes
C2 N1 1.490(10) yes
C2 H10 1.002 no
C3 C4 1.540(10) yes
C3 H2 1.000 no
C3 H3 1.003 no
C4 C5 1.538(9) yes
C4 H8 0.998 no
C4 H6 0.996 no
C5 N2 1.353(9) yes
C5 O2 1.248(9) yes
N1 H9 0.999 no
N1 H1 0.999 no
N1 H7 1.001 no
N2 H5 0.996 no
N2 H4 1.001 no

loop_
_cod_related_entry_id
_cod_related_entry_database
_cod_related_entry_code
1 ChemSpider 5746
